data_1542538
loop_
_publ_author_name
'Comerford, James W.'
'Hart, Sam J.'
'North, Michael'
'Whitwood, Adrian C.'

_publ_section_title
;
 Homogeneous and silica-supported zinc complexes for the synthesis of
 propylene carbonate from propane-1,2-diol and carbon dioxide
;
_journal_issue 13
_journal_name_full 'Catal. Sci. Technol.'
_journal_page_first 4824
_journal_paper_doi 10.1039/C6CY00134C
_journal_volume 6
_journal_year 2016
_chemical_formula_moiety 'C23 H32 F3 N8 O3 S Zn, C F3 O3 S'
_chemical_formula_sum 'C24 H32 F6 N8 O6 S2 Zn'
_chemical_formula_weight 772.06
_chemical_name_systematic
;
 ?
;
_space_group_crystal_system triclinic
_space_group_IT_number 1
_space_group_name_Hall 'P 1'
_space_group_name_H-M_alt 'P 1'
_symmetry_space_group_name_Hall 'P 1'
_symmetry_space_group_name_H-M 'P 1'
_atom_sites_solution_hydrogens geom
_atom_sites_solution_primary iterative
_audit_creation_date 2014-09-19
_audit_creation_method
;
Olex2 1.2
(compiled 2014.09.19 svn.r3010 for OlexSys, GUI svn.r4874)
;
_audit_update_record
;
2016-01-18 deposited with the CCDC.
2016-02-23 downloaded from the CCDC.
;
_cell_angle_alpha 68.851(3)
_cell_angle_beta 81.968(3)
_cell_angle_gamma 82.401(3)
_cell_formula_units_Z 1
_cell_length_a 8.3731(3)
_cell_length_b 8.6907(3)
_cell_length_c 11.7281(5)
_cell_measurement_reflns_used 7999
_cell_measurement_temperature 110.05(10)
_cell_measurement_theta_max 31.9730
_cell_measurement_theta_min 3.7120
_cell_volume 785.04(5)
_computing_cell_refinement
;
CrysAlisPro, Agilent Technologies,
Version 1.171.37.34 (release 22-05-2014 CrysAlis171 .NET)
(compiled May 22 2014,16:03:01)
;
_computing_data_collection
;
CrysAlisPro, Agilent Technologies,
Version 1.171.37.34 (release 22-05-2014 CrysAlis171 .NET)
(compiled May 22 2014,16:03:01)
;
_computing_data_reduction
;
CrysAlisPro, Agilent Technologies,
Version 1.171.37.34 (release 22-05-2014 CrysAlis171 .NET)
(compiled May 22 2014,16:03:01)
;
_computing_molecular_graphics 'Olex2 (Dolomanov et al., 2009)'
_computing_publication_material 'Olex2 (Dolomanov et al., 2009)'
_computing_structure_refinement 'ShelXL (Sheldrick, 2008)'
_computing_structure_solution
;
Superflip (Palatinus & Chapuis, 2007;Palatinus & van der Lee, 2008;
Palatinus et al., 2012)
;
_diffrn_ambient_environment N~2~
_diffrn_ambient_temperature 110.05(10)
_diffrn_detector 'CCD plate'
_diffrn_detector_area_resol_mean 16.1450
_diffrn_detector_type Eos
_diffrn_measured_fraction_theta_full 0.998
_diffrn_measured_fraction_theta_max 0.923
_diffrn_measurement_details
;
  1 omega    6.00   93.00   1.0000   12.5000
omega____ theta____ kappa____ phi______ frames
    -       24.8712   57.0000  -60.0000 87

  2 omega    6.00   93.00   1.0000   12.5000
omega____ theta____ kappa____ phi______ frames
    -       24.8712   57.0000 -120.0000 87

  3 omega   -4.00   94.00   1.0000   12.5000
omega____ theta____ kappa____ phi______ frames
    -       24.8712   77.0000   30.0000 98

  4 omega  -20.00   65.00   1.0000   12.5000
omega____ theta____ kappa____ phi______ frames
    -       24.8712  -99.0000  150.0000 85

  5 omega  -44.00   54.00   1.0000   12.5000
omega____ theta____ kappa____ phi______ frames
    -       24.8712  -77.0000  -90.0000 98

  6 omega   -4.00   94.00   1.0000   12.5000
omega____ theta____ kappa____ phi______ frames
    -       24.8712   77.0000  -60.0000 98

  7 omega -100.00  -55.00   1.0000   12.5000
omega____ theta____ kappa____ phi______ frames
    -      -25.4962  178.0000  -30.0000 45

  8 omega  -63.00   47.00   1.0000   12.5000
omega____ theta____ kappa____ phi______ frames
    -      -25.4962   19.0000 -120.0000 110

  9 omega    2.00   35.00   1.0000   12.5000
omega____ theta____ kappa____ phi______ frames
    -       24.8712   37.0000 -180.0000 33
;
_diffrn_measurement_device 'four-circle diffractometer'
_diffrn_measurement_device_type 'SuperNova, Dual, Cu at zero, Eos'
_diffrn_measurement_method '\w scans'
_diffrn_orient_matrix_UB_11 -0.0381285000
_diffrn_orient_matrix_UB_12 -0.0273436000
_diffrn_orient_matrix_UB_13 -0.0387238000
_diffrn_orient_matrix_UB_21 -0.0764525000
_diffrn_orient_matrix_UB_22 0.0128411000
_diffrn_orient_matrix_UB_23 0.0314495000
_diffrn_orient_matrix_UB_31 -0.0088418000
_diffrn_orient_matrix_UB_32 0.0824988000
_diffrn_orient_matrix_UB_33 -0.0419349000
_diffrn_radiation_monochromator mirror
_diffrn_radiation_probe x-ray
_diffrn_radiation_type MoK\a
_diffrn_radiation_wavelength 0.71073
_diffrn_reflns_av_R_equivalents 0.0265
_diffrn_reflns_av_unetI/netI 0.0586
_diffrn_reflns_Laue_measured_fraction_full 0.998
_diffrn_reflns_Laue_measured_fraction_max 0.923
_diffrn_reflns_limit_h_max 11
_diffrn_reflns_limit_h_min -12
_diffrn_reflns_limit_k_max 12
_diffrn_reflns_limit_k_min -12
_diffrn_reflns_limit_l_max 17
_diffrn_reflns_limit_l_min -17
_diffrn_reflns_number 14482
_diffrn_reflns_point_group_measured_fraction_full 0.888
_diffrn_reflns_point_group_measured_fraction_max 0.766
_diffrn_reflns_theta_full 25.214
_diffrn_reflns_theta_max 32.092
_diffrn_reflns_theta_min 3.258
_diffrn_source 'SuperNova (Mo) X-ray Source'
_exptl_absorpt_coefficient_mu 1.004
_exptl_absorpt_correction_T_max 0.940
_exptl_absorpt_correction_T_min 0.848
_exptl_absorpt_correction_type gaussian
_exptl_absorpt_process_details
;
CrysAlisPro, Agilent Technologies,
Version 1.171.37.34 (release 22-05-2014 CrysAlis171 .NET)
(compiled May 22 2014,16:03:01)
Numerical absorption correction based on gaussian integration over
            a multifaceted crystal model
Empirical absorption correction using spherical harmonics,
 implemented in SCALE3 ABSPACK scaling algorithm.
;
_exptl_crystal_colour colourless
_exptl_crystal_density_diffrn 1.633
_exptl_crystal_description plate
_exptl_crystal_F_000 396
_exptl_crystal_size_max 0.2125
_exptl_crystal_size_mid 0.1858
_exptl_crystal_size_min 0.0806
_refine_diff_density_max 0.376
_refine_diff_density_min -0.375
_refine_diff_density_rms 0.063
_refine_ls_abs_structure_details
;
 Flack x determined using 2928 quotients [(I+)-(I-)]/[(I+)+(I-)]
 (Parsons and Flack (2004), Acta Cryst. A60, s61).
;
_refine_ls_abs_structure_Flack 0.037(4)
_refine_ls_extinction_method none
_refine_ls_goodness_of_fit_ref 0.966
_refine_ls_hydrogen_treatment constr
_refine_ls_matrix_type full
_refine_ls_number_parameters 432
_refine_ls_number_reflns 8455
_refine_ls_number_restraints 3
_refine_ls_restrained_S_all 0.966
_refine_ls_R_factor_all 0.0331
_refine_ls_R_factor_gt 0.0304
_refine_ls_shift/su_max 0.001
_refine_ls_shift/su_mean 0.000
_refine_ls_structure_factor_coef Fsqd
_refine_ls_weighting_details 'w=1/[\s^2^(Fo^2^)+(0.0094P)^2^] where P=(Fo^2^+2Fc^2^)/3'
_refine_ls_weighting_scheme calc
_refine_ls_wR_factor_gt 0.0525
_refine_ls_wR_factor_ref 0.0539
_reflns_Friedel_coverage 0.660
_reflns_Friedel_fraction_full 0.778
_reflns_Friedel_fraction_max 0.609
_reflns_number_gt 7971
_reflns_number_total 8455
_reflns_threshold_expression 'I > 2\s(I)'
_cod_data_source_file c6cy00134c2.cif
_cod_data_source_block compound_5
_cod_depositor_comments 'Adding full bibliography for 1542536--1542538.cif.'
_cod_database_code 1542538
_shelxl_version_number 2013-4
_chemical_oxdiff_formula 'C26 H32 F6 N8 O6 S2 Zn1'
_chemical_oxdiff_usercomment 'James C101-B2'
_shelx_space_group_comment
;
The symmetry employed for this shelxl refinement is uniquely defined
by the following loop, which should always be used as a source of
symmetry information in preference to the above space-group names.
They are only intended as comments.
;
_reflns_odcompleteness_completeness 99.81
_reflns_odcompleteness_iscentric 1
_reflns_odcompleteness_theta 26.32
_olex2_refinement_description
;
1. Fixed Uiso
 At 1.2 times of:
  All C(H) groups, All C(H,H) groups
 At 1.5 times of:
  All C(H,H,H) groups
2.a Secondary CH2 refined with riding coordinates:
 C6(H6A,H6B), C17(H17A,H17B)
2.b Aromatic/amide H refined with riding coordinates:
 C3(H3), C9(H9), C14(H14), C20(H20)
2.c Idealised Me refined as rotating group:
 C1(H1A,H1B,H1C), C5(H5A,H5B,H5C), C7(H7A,H7B,H7C), C11(H11A,H11B,H11C),
 C12(H12A,H12B,H12C), C16(H16A,H16B,H16C), C18(H18A,H18B,H18C), C22(H22A,H22B,
 H22C)
;
_olex2_submission_special_instructions 'No special instructions were received'

loop_
_space_group_symop_operation_xyz
'x, y, z'

loop_
_atom_site_label
_atom_site_type_symbol
_atom_site_fract_x
_atom_site_fract_y
_atom_site_fract_z
_atom_site_U_iso_or_equiv
_atom_site_adp_type
_atom_site_occupancy
_atom_site_site_symmetry_order
_atom_site_calc_flag
_atom_site_refinement_flags_posn
C1 C 0.3740(4) 0.8479(4) 0.2347(2) 0.0266(7) Uani 1 1 d .
H1A H 0.4902 0.8160 0.2236 0.040 Uiso 1 1 calc GR
H1B H 0.3500 0.9628 0.1815 0.040 Uiso 1 1 calc GR
H1C H 0.3132 0.7750 0.2131 0.040 Uiso 1 1 calc GR
C2 C 0.3260(3) 0.8322(3) 0.3656(2) 0.0171(5) Uani 1 1 d .
C3 C 0.2201(4) 0.9373(3) 0.4131(3) 0.0206(6) Uani 1 1 d .
H3 H 0.1596 1.0353 0.3672 0.025 Uiso 1 1 calc R
C4 C 0.2198(3) 0.8729(3) 0.5383(3) 0.0180(6) Uani 1 1 d .
C5 C 0.1338(4) 0.9330(4) 0.6364(3) 0.0257(7) Uani 1 1 d .
H5A H 0.0806 0.8421 0.7007 0.038 Uiso 1 1 calc GR
H5B H 0.0523 1.0238 0.6011 0.038 Uiso 1 1 calc GR
H5C H 0.2119 0.9727 0.6720 0.038 Uiso 1 1 calc GR
C6 C 0.3645(3) 0.6129(3) 0.6803(2) 0.0141(6) Uani 1 1 d .
H6A H 0.2938 0.6370 0.7480 0.017 Uiso 1 1 calc R
H6B H 0.3470 0.5004 0.6845 0.017 Uiso 1 1 calc R
C7 C 0.4909(4) 0.6915(4) 0.8848(2) 0.0188(6) Uani 1 1 d .
H7A H 0.4193 0.7912 0.8482 0.028 Uiso 1 1 calc GR
H7B H 0.5599 0.7130 0.9373 0.028 Uiso 1 1 calc GR
H7C H 0.4256 0.6000 0.9341 0.028 Uiso 1 1 calc GR
C8 C 0.5942(3) 0.6463(3) 0.7854(2) 0.0139(5) Uani 1 1 d .
C9 C 0.7598(3) 0.6224(3) 0.7638(2) 0.0151(5) Uani 1 1 d .
H9 H 0.8382 0.6343 0.8106 0.018 Uiso 1 1 calc R
C10 C 0.7900(3) 0.5773(3) 0.6596(2) 0.0139(5) Uani 1 1 d .
C11 C 0.9491(3) 0.5328(4) 0.5989(3) 0.0203(6) Uani 1 1 d .
H11A H 0.9369 0.4471 0.5655 0.030 Uiso 1 1 calc GR
H11B H 1.0288 0.4910 0.6592 0.030 Uiso 1 1 calc GR
H11C H 0.9860 0.6313 0.5320 0.030 Uiso 1 1 calc GR
C12 C 0.2475(3) 0.3924(4) 0.3941(3) 0.0209(6) Uani 1 1 d .
H12A H 0.2673 0.3582 0.4805 0.031 Uiso 1 1 calc GR
H12B H 0.1760 0.3180 0.3848 0.031 Uiso 1 1 calc GR
H12C H 0.1962 0.5060 0.3671 0.031 Uiso 1 1 calc GR
C13 C 0.4050(3) 0.3848(3) 0.3174(2) 0.0155(5) Uani 1 1 d .
C14 C 0.4372(3) 0.3337(3) 0.2157(2) 0.0157(5) Uani 1 1 d .
H14 H 0.3623 0.2951 0.1807 0.019 Uiso 1 1 calc R
C15 C 0.5981(3) 0.3505(3) 0.1765(2) 0.0141(5) Uani 1 1 d .
C16 C 0.7003(3) 0.3097(4) 0.0744(2) 0.0189(6) Uani 1 1 d .
H16A H 0.7673 0.4008 0.0277 0.028 Uiso 1 1 calc GR
H16B H 0.6304 0.2937 0.0200 0.028 Uiso 1 1 calc GR
H16C H 0.7703 0.2078 0.1087 0.028 Uiso 1 1 calc GR
C17 C 0.8221(3) 0.4298(3) 0.2649(2) 0.0135(5) Uani 1 1 d .
H17A H 0.8952 0.4006 0.2003 0.016 Uiso 1 1 calc R
H17B H 0.8528 0.3524 0.3457 0.016 Uiso 1 1 calc R
C18 C 1.0408(4) 0.6718(4) 0.0682(3) 0.0343(9) Uani 1 1 d .
H18A H 0.9746 0.6287 0.0259 0.052 Uiso 1 1 calc GR
H18B H 1.1302 0.5891 0.1004 0.052 Uiso 1 1 calc GR
H18C H 1.0845 0.7736 0.0104 0.052 Uiso 1 1 calc GR
C19 C 0.9384(3) 0.7085(3) 0.1722(2) 0.0183(6) Uani 1 1 d .
C20 C 0.9210(4) 0.8439(4) 0.2074(3) 0.0209(6) Uani 1 1 d .
H20 H 0.9739 0.9426 0.1681 0.025 Uiso 1 1 calc R
C21 C 0.8105(3) 0.8094(3) 0.3122(2) 0.0153(5) Uani 1 1 d .
C22 C 0.7472(4) 0.9211(3) 0.3834(3) 0.0208(6) Uani 1 1 d .
H22A H 0.6327 0.9061 0.4121 0.031 Uiso 1 1 calc GR
H22B H 0.7584 1.0366 0.3304 0.031 Uiso 1 1 calc GR
H22C H 0.8091 0.8937 0.4542 0.031 Uiso 1 1 calc GR
C23 C 0.6703(3) 0.1036(4) 0.7749(3) 0.0183(6) Uani 1 1 d .
F1 F 0.7809(2) -0.0259(2) 0.80180(15) 0.0251(4) Uani 1 1 d .
F2 F 0.5423(2) 0.0615(2) 0.85741(15) 0.0274(4) Uani 1 1 d .
F3 F 0.7277(2) 0.2287(2) 0.78938(16) 0.0321(5) Uani 1 1 d .
N1 N 0.3860(3) 0.7053(3) 0.45833(19) 0.0152(5) Uani 1 1 d .
N2 N 0.3202(3) 0.7326(3) 0.56343(19) 0.0132(4) Uani 1 1 d .
N3 N 0.5315(3) 0.6172(3) 0.6960(2) 0.0122(5) Uani 1 1 d .
N4 N 0.6510(3) 0.5736(3) 0.61748(19) 0.0125(4) Uani 1 1 d .
N5 N 0.5385(3) 0.4314(3) 0.3409(2) 0.0137(5) Uani 1 1 d .
N6 N 0.6573(3) 0.4111(3) 0.25278(19) 0.0124(5) Uani 1 1 d .
N7 N 0.8426(3) 0.5971(3) 0.25426(19) 0.0137(4) Uani 1 1 d .
N8 N 0.7640(3) 0.6577(3) 0.34221(19) 0.0140(4) Uani 1 1 d .
O1 O 0.5026(2) 0.3052(2) 0.60368(16) 0.0160(4) Uani 1 1 d .
O2 O 0.7677(2) 0.1954(3) 0.54453(18) 0.0271(5) Uani 1 1 d .
O3 O 0.5443(3) 0.0166(2) 0.62015(17) 0.0227(5) Uani 1 1 d .
S1 S 0.61586(8) 0.15751(8) 0.61880(6) 0.01446(13) Uani 1 1 d .
Zn1 Zn 0.58143(3) 0.53414(3) 0.46794(2) 0.01212(7) Uani 1 1 d .
C24 C 0.1481(3) 0.1560(4) 0.9067(2) 0.0180(6) Uani 1 1 d .
F4 F -0.0068(2) 0.1262(2) 0.92011(16) 0.0296(4) Uani 1 1 d .
F5 F 0.1992(2) 0.2033(2) 0.78666(14) 0.0267(4) Uani 1 1 d .
F6 F 0.2315(2) 0.0130(2) 0.96222(15) 0.0232(4) Uani 1 1 d .
O4 O 0.1085(2) 0.2447(3) 1.09630(17) 0.0210(4) Uani 1 1 d .
O5 O 0.0808(2) 0.4571(2) 0.89510(17) 0.0211(4) Uani 1 1 d .
O6 O 0.3468(2) 0.3238(2) 0.95149(17) 0.0197(4) Uani 1 1 d .
S2 S 0.17440(8) 0.31343(8) 0.96957(6) 0.01346(13) Uani 1 1 d .

loop_
_atom_site_aniso_label
_atom_site_aniso_U_11
_atom_site_aniso_U_22
_atom_site_aniso_U_33
_atom_site_aniso_U_23
_atom_site_aniso_U_13
_atom_site_aniso_U_12
C1 0.0304(18) 0.0281(17) 0.0167(14) -0.0027(12) -0.0072(12) 0.0038(13)
C2 0.0171(14) 0.0170(14) 0.0182(13) -0.0060(11) -0.0070(10) 0.0004(10)
C3 0.0201(15) 0.0150(14) 0.0252(15) -0.0047(11) -0.0075(11) 0.0026(11)
C4 0.0110(13) 0.0161(14) 0.0285(15) -0.0102(12) -0.0041(11) 0.0026(10)
C5 0.0194(15) 0.0262(17) 0.0328(16) -0.0164(14) -0.0010(12) 0.0086(12)
C6 0.0121(13) 0.0173(14) 0.0116(12) -0.0046(10) 0.0021(10) -0.0021(10)
C7 0.0240(15) 0.0180(15) 0.0160(13) -0.0082(11) 0.0004(11) -0.0034(11)
C8 0.0208(14) 0.0101(13) 0.0105(12) -0.0021(10) -0.0016(10) -0.0044(10)
C9 0.0186(14) 0.0118(13) 0.0149(12) -0.0027(10) -0.0063(10) -0.0022(10)
C10 0.0138(13) 0.0124(13) 0.0128(12) -0.0009(10) -0.0019(10) -0.0015(10)
C11 0.0096(13) 0.0253(16) 0.0244(15) -0.0070(12) -0.0030(10) 0.0005(11)
C12 0.0131(13) 0.0301(17) 0.0230(14) -0.0138(13) 0.0015(11) -0.0041(11)
C13 0.0133(13) 0.0176(14) 0.0150(12) -0.0050(10) -0.0022(10) -0.0011(10)
C14 0.0161(13) 0.0174(14) 0.0158(13) -0.0071(11) -0.0039(10) -0.0021(10)
C15 0.0158(13) 0.0142(13) 0.0114(12) -0.0033(10) -0.0026(10) -0.0009(10)
C16 0.0195(15) 0.0259(16) 0.0132(13) -0.0103(11) 0.0001(11) -0.0006(12)
C17 0.0123(13) 0.0130(13) 0.0171(13) -0.0071(11) -0.0006(10) -0.0024(10)
C18 0.045(2) 0.0264(18) 0.0326(18) -0.0169(15) 0.0267(15) -0.0191(15)
C19 0.0226(15) 0.0138(13) 0.0186(13) -0.0078(11) 0.0077(11) -0.0062(11)
C20 0.0270(16) 0.0154(14) 0.0189(14) -0.0061(11) 0.0070(12) -0.0072(12)
C21 0.0176(14) 0.0132(13) 0.0150(12) -0.0055(10) -0.0001(10) -0.0001(10)
C22 0.0292(16) 0.0141(14) 0.0200(14) -0.0078(11) 0.0033(12) -0.0055(11)
C23 0.0192(14) 0.0150(14) 0.0207(14) -0.0058(11) -0.0038(11) -0.0012(11)
F1 0.0241(9) 0.0212(9) 0.0257(9) -0.0047(7) -0.0076(7) 0.0080(7)
F2 0.0282(10) 0.0344(11) 0.0163(8) -0.0075(7) 0.0031(7) -0.0004(8)
F3 0.0493(13) 0.0184(9) 0.0330(10) -0.0052(8) -0.0240(9) -0.0079(9)
N1 0.0149(11) 0.0176(12) 0.0143(11) -0.0078(9) -0.0016(8) 0.0012(9)
N2 0.0112(11) 0.0148(11) 0.0139(10) -0.0066(9) -0.0002(8) 0.0013(8)
N3 0.0099(11) 0.0152(11) 0.0120(11) -0.0057(9) -0.0003(8) -0.0003(8)
N4 0.0124(11) 0.0120(11) 0.0120(10) -0.0039(8) 0.0015(8) -0.0013(8)
N5 0.0129(11) 0.0151(11) 0.0136(10) -0.0064(9) 0.0013(8) -0.0017(9)
N6 0.0115(11) 0.0149(12) 0.0116(10) -0.0057(9) -0.0005(8) -0.0008(8)
N7 0.0150(11) 0.0130(11) 0.0132(10) -0.0057(9) 0.0029(8) -0.0028(8)
N8 0.0164(11) 0.0147(12) 0.0124(10) -0.0076(9) 0.0019(8) -0.0020(9)
O1 0.0199(10) 0.0121(9) 0.0150(9) -0.0042(7) -0.0025(7) 0.0009(7)
O2 0.0182(11) 0.0346(13) 0.0187(10) -0.0006(9) 0.0033(8) 0.0007(9)
O3 0.0323(12) 0.0156(11) 0.0229(11) -0.0077(8) -0.0065(9) -0.0043(9)
S1 0.0158(3) 0.0131(3) 0.0136(3) -0.0043(3) -0.0008(2) -0.0001(2)
Zn1 0.01167(14) 0.01380(15) 0.01146(14) -0.00571(11) -0.00007(11) -0.00039(11)
C24 0.0187(14) 0.0203(15) 0.0163(13) -0.0065(11) -0.0023(10) -0.0050(11)
F4 0.0197(9) 0.0378(11) 0.0370(11) -0.0159(9) -0.0057(8) -0.0112(8)
F5 0.0417(12) 0.0272(10) 0.0149(8) -0.0113(7) -0.0006(8) -0.0064(8)
F6 0.0279(10) 0.0136(9) 0.0275(9) -0.0061(7) -0.0051(7) -0.0007(7)
O4 0.0215(11) 0.0270(12) 0.0141(9) -0.0074(8) 0.0004(8) -0.0027(9)
O5 0.0227(11) 0.0197(11) 0.0191(10) -0.0067(8) -0.0035(8) 0.0053(8)
O6 0.0139(10) 0.0247(11) 0.0243(10) -0.0121(9) -0.0019(8) -0.0047(8)
S2 0.0128(3) 0.0155(3) 0.0134(3) -0.0066(2) -0.0013(2) -0.0012(2)

loop_
_atom_type_symbol
_atom_type_description
_atom_type_scat_dispersion_real
_atom_type_scat_dispersion_imag
_atom_type_scat_source
C C 0.0033 0.0016 'International Tables Vol C Tables 4.2.6.8 and 6.1.1.4'
H H 0.0000 0.0000 'International Tables Vol C Tables 4.2.6.8 and 6.1.1.4'
F F 0.0171 0.0103 'International Tables Vol C Tables 4.2.6.8 and 6.1.1.4'
N N 0.0061 0.0033 'International Tables Vol C Tables 4.2.6.8 and 6.1.1.4'
O O 0.0106 0.0060 'International Tables Vol C Tables 4.2.6.8 and 6.1.1.4'
S S 0.1246 0.1234 'International Tables Vol C Tables 4.2.6.8 and 6.1.1.4'
Zn Zn 0.2839 1.4301 'International Tables Vol C Tables 4.2.6.8 and 6.1.1.4'

loop_
_exptl_crystal_face_index_h
_exptl_crystal_face_index_k
_exptl_crystal_face_index_l
_exptl_crystal_face_perp_dist
_exptl_oxdiff_crystal_face_indexfrac_h
_exptl_oxdiff_crystal_face_indexfrac_k
_exptl_oxdiff_crystal_face_indexfrac_l
_exptl_oxdiff_crystal_face_x
_exptl_oxdiff_crystal_face_y
_exptl_oxdiff_crystal_face_z
2 2 3 0.0378 2.0000 2.0000 3.0000 -0.2471 -0.0329 0.0215
1 -3 1 0.0892 1.0000 -3.0000 1.0000 0.0052 -0.0835 -0.2983
-1 3 -1 0.0892 -1.0000 3.0000 -1.0000 -0.0052 0.0835 0.2983
1 1 -2 0.0777 1.0000 1.0000 -2.0000 0.0120 -0.1265 0.1575
-3 2 2 0.0871 -3.0000 2.0000 2.0000 -0.0177 0.3179 0.1077
-1 0 1 0.1002 -1.0000 -0.0000 1.0000 -0.0006 0.1079 -0.0331
5 -3 -4 0.0913 5.0000 -3.0000 -4.0000 0.0463 -0.5466 -0.1240
-3 -2 -4 0.0230 -3.0000 -2.0000 -4.0000 0.3240 0.0779 0.0293

loop_
_geom_angle_atom_site_label_1
_geom_angle_atom_site_label_2
_geom_angle_atom_site_label_3
_geom_angle
H1A C1 H1B 109.5
H1A C1 H1C 109.5
H1B C1 H1C 109.5
C2 C1 H1A 109.5
C2 C1 H1B 109.5
C2 C1 H1C 109.5
C3 C2 C1 129.0(3)
N1 C2 C1 121.7(2)
N1 C2 C3 109.2(2)
C2 C3 H3 126.4
C4 C3 C2 107.2(2)
C4 C3 H3 126.4
C3 C4 C5 131.4(3)
N2 C4 C3 106.3(2)
N2 C4 C5 122.4(3)
C4 C5 H5A 109.5
C4 C5 H5B 109.5
C4 C5 H5C 109.5
H5A C5 H5B 109.5
H5A C5 H5C 109.5
H5B C5 H5C 109.5
H6A C6 H6B 108.0
N2 C6 H6A 109.3
N2 C6 H6B 109.3
N3 C6 H6A 109.3
N3 C6 H6B 109.3
N3 C6 N2 111.5(2)
H7A C7 H7B 109.5
H7A C7 H7C 109.5
H7B C7 H7C 109.5
C8 C7 H7A 109.5
C8 C7 H7B 109.5
C8 C7 H7C 109.5
C9 C8 C7 131.1(2)
N3 C8 C7 122.5(2)
N3 C8 C9 106.4(2)
C8 C9 H9 126.8
C8 C9 C10 106.5(2)
C10 C9 H9 126.8
C9 C10 C11 128.5(2)
N4 C10 C9 110.3(2)
N4 C10 C11 121.2(2)
C10 C11 H11A 109.5
C10 C11 H11B 109.5
C10 C11 H11C 109.5
H11A C11 H11B 109.5
H11A C11 H11C 109.5
H11B C11 H11C 109.5
H12A C12 H12B 109.5
H12A C12 H12C 109.5
H12B C12 H12C 109.5
C13 C12 H12A 109.5
C13 C12 H12B 109.5
C13 C12 H12C 109.5
C14 C13 C12 128.3(3)
N5 C13 C12 121.2(2)
N5 C13 C14 110.5(2)
C13 C14 H14 126.8
C15 C14 C13 106.5(2)
C15 C14 H14 126.8
C14 C15 C16 130.2(3)
N6 C15 C14 106.6(2)
N6 C15 C16 123.2(2)
C15 C16 H16A 109.5
C15 C16 H16B 109.5
C15 C16 H16C 109.5
H16A C16 H16B 109.5
H16A C16 H16C 109.5
H16B C16 H16C 109.5
H17A C17 H17B 107.9
N6 C17 H17A 109.3
N6 C17 H17B 109.3
N6 C17 N7 111.7(2)
N7 C17 H17A 109.3
N7 C17 H17B 109.3
H18A C18 H18B 109.5
H18A C18 H18C 109.5
H18B C18 H18C 109.5
C19 C18 H18A 109.5
C19 C18 H18B 109.5
C19 C18 H18C 109.5
C20 C19 C18 131.6(3)
N7 C19 C18 121.7(3)
N7 C19 C20 106.8(2)
C19 C20 H20 126.6
C19 C20 C21 106.8(3)
C21 C20 H20 126.6
C20 C21 C22 127.3(3)
N8 C21 C20 109.9(2)
N8 C21 C22 122.8(2)
C21 C22 H22A 109.5
C21 C22 H22B 109.5
C21 C22 H22C 109.5
H22A C22 H22B 109.5
H22A C22 H22C 109.5
H22B C22 H22C 109.5
F1 C23 F2 106.9(2)
F1 C23 S1 110.74(19)
F2 C23 S1 111.2(2)
F3 C23 F1 108.8(2)
F3 C23 F2 107.6(2)
F3 C23 S1 111.43(19)
C2 N1 N2 106.0(2)
C2 N1 Zn1 133.19(18)
N2 N1 Zn1 118.51(15)
C4 N2 C6 130.5(2)
C4 N2 N1 111.3(2)
N1 N2 C6 118.2(2)
C8 N3 C6 129.5(2)
C8 N3 N4 111.4(2)
N4 N3 C6 118.9(2)
C10 N4 N3 105.3(2)
C10 N4 Zn1 136.76(18)
N3 N4 Zn1 117.80(17)
C13 N5 N6 105.5(2)
C13 N5 Zn1 132.60(18)
N6 N5 Zn1 121.70(18)
C15 N6 C17 130.0(2)
C15 N6 N5 110.9(2)
N5 N6 C17 118.2(2)
C19 N7 C17 130.0(2)
C19 N7 N8 110.8(2)
N8 N7 C17 119.1(2)
C21 N8 N7 105.8(2)
C21 N8 Zn1 132.12(17)
N7 N8 Zn1 121.05(16)
S1 O1 Zn1 116.25(11)
O1 S1 C23 102.93(12)
O2 S1 C23 103.03(13)
O2 S1 O1 112.15(12)
O3 S1 C23 104.92(12)
O3 S1 O1 114.21(12)
O3 S1 O2 117.46(13)
N1 Zn1 N4 91.12(9)
N1 Zn1 N5 101.73(9)
N1 Zn1 N8 106.26(9)
N1 Zn1 O1 105.37(8)
N4 Zn1 N5 164.84(8)
N4 Zn1 N8 95.63(9)
N4 Zn1 O1 84.29(8)
N5 Zn1 O1 84.55(8)
N8 Zn1 N5 88.54(9)
N8 Zn1 O1 148.37(7)
F4 C24 F5 107.9(2)
F4 C24 S2 111.4(2)
F5 C24 S2 111.06(19)
F6 C24 F4 107.3(2)
F6 C24 F5 107.4(2)
F6 C24 S2 111.62(19)
O4 S2 C24 103.27(13)
O5 S2 C24 102.73(13)
O5 S2 O4 114.92(12)
O6 S2 C24 103.44(12)
O6 S2 O4 114.90(12)
O6 S2 O5 115.13(13)

loop_
_geom_bond_atom_site_label_1
_geom_bond_atom_site_label_2
_geom_bond_distance
C1 H1A 0.9800
C1 H1B 0.9800
C1 H1C 0.9800
C1 C2 1.492(4)
C2 C3 1.395(4)
C2 N1 1.339(3)
C3 H3 0.9500
C3 C4 1.370(4)
C4 C5 1.489(4)
C4 N2 1.349(3)
C5 H5A 0.9800
C5 H5B 0.9800
C5 H5C 0.9800
C6 H6A 0.9900
C6 H6B 0.9900
C6 N2 1.452(3)
C6 N3 1.442(4)
C7 H7A 0.9800
C7 H7B 0.9800
C7 H7C 0.9800
C7 C8 1.490(4)
C8 C9 1.376(4)
C8 N3 1.349(3)
C9 H9 0.9500
C9 C10 1.394(4)
C10 C11 1.493(4)
C10 N4 1.334(3)
C11 H11A 0.9800
C11 H11B 0.9800
C11 H11C 0.9800
C12 H12A 0.9800
C12 H12B 0.9800
C12 H12C 0.9800
C12 C13 1.497(4)
C13 C14 1.397(4)
C13 N5 1.333(3)
C14 H14 0.9500
C14 C15 1.370(4)
C15 C16 1.493(3)
C15 N6 1.363(3)
C16 H16A 0.9800
C16 H16B 0.9800
C16 H16C 0.9800
C17 H17A 0.9900
C17 H17B 0.9900
C17 N6 1.443(4)
C17 N7 1.445(3)
C18 H18A 0.9800
C18 H18B 0.9800
C18 H18C 0.9800
C18 C19 1.496(4)
C19 C20 1.366(4)
C19 N7 1.351(3)
C20 H20 0.9500
C20 C21 1.394(4)
C21 C22 1.499(4)
C21 N8 1.332(3)
C22 H22A 0.9800
C22 H22B 0.9800
C22 H22C 0.9800
C23 F1 1.332(3)
C23 F2 1.333(3)
C23 F3 1.318(3)
C23 S1 1.827(3)
N1 N2 1.366(3)
N1 Zn1 2.047(2)
N3 N4 1.374(3)
N4 Zn1 2.075(2)
N5 N6 1.374(3)
N5 Zn1 2.083(2)
N7 N8 1.373(3)
N8 Zn1 2.080(2)
O1 S1 1.4629(18)
O1 Zn1 2.1671(18)
O2 S1 1.442(2)
O3 S1 1.427(2)
C24 F4 1.333(3)
C24 F5 1.339(3)
C24 F6 1.331(3)
C24 S2 1.821(3)
O4 S2 1.4449(19)
O5 S2 1.4428(19)
O6 S2 1.440(2)

loop_
_geom_torsion_atom_site_label_1
_geom_torsion_atom_site_label_2
_geom_torsion_atom_site_label_3
_geom_torsion_atom_site_label_4
_geom_torsion
C1 C2 C3 C4 -178.1(3)
C1 C2 N1 N2 178.4(3)
C1 C2 N1 Zn1 16.6(4)
C2 C3 C4 C5 178.4(3)
C2 C3 C4 N2 -1.0(3)
C2 N1 N2 C4 0.4(3)
C2 N1 N2 C6 -180.0(2)
C3 C2 N1 N2 -1.1(3)
C3 C2 N1 Zn1 -162.9(2)
C3 C4 N2 C6 -179.1(3)
C3 C4 N2 N1 0.4(3)
C5 C4 N2 C6 1.4(4)
C5 C4 N2 N1 -179.1(3)
C6 N3 N4 C10 -175.5(2)
C6 N3 N4 Zn1 7.7(3)
C7 C8 C9 C10 178.3(3)
C7 C8 N3 C6 -3.9(4)
C7 C8 N3 N4 -178.4(2)
C8 C9 C10 C11 -178.2(3)
C8 C9 C10 N4 0.3(3)
C8 N3 N4 C10 -0.3(3)
C8 N3 N4 Zn1 -177.14(16)
C9 C8 N3 C6 175.0(3)
C9 C8 N3 N4 0.5(3)
C9 C10 N4 N3 0.0(3)
C9 C10 N4 Zn1 175.89(19)
C11 C10 N4 N3 178.6(2)
C11 C10 N4 Zn1 -5.5(4)
C12 C13 C14 C15 179.4(3)
C12 C13 N5 N6 -179.0(2)
C12 C13 N5 Zn1 -3.9(4)
C13 C14 C15 C16 177.8(3)
C13 C14 C15 N6 -0.5(3)
C13 N5 N6 C15 -0.8(3)
C13 N5 N6 C17 -171.4(2)
C14 C13 N5 N6 0.4(3)
C14 C13 N5 Zn1 175.54(18)
C14 C15 N6 C17 170.0(2)
C14 C15 N6 N5 0.9(3)
C16 C15 N6 C17 -8.5(4)
C16 C15 N6 N5 -177.7(2)
C17 N7 N8 C21 177.3(2)
C17 N7 N8 Zn1 -12.9(3)
C18 C19 C20 C21 -179.2(3)
C18 C19 N7 C17 2.9(5)
C18 C19 N7 N8 178.5(3)
C19 C20 C21 C22 -178.0(3)
C19 C20 C21 N8 1.3(3)
C19 N7 N8 C21 1.0(3)
C19 N7 N8 Zn1 170.91(18)
C20 C19 N7 C17 -175.9(3)
C20 C19 N7 N8 -0.3(3)
C20 C21 N8 N7 -1.4(3)
C20 C21 N8 Zn1 -169.68(19)
C22 C21 N8 N7 177.9(2)
C22 C21 N8 Zn1 9.6(4)
F1 C23 S1 O1 -176.87(19)
F1 C23 S1 O2 -60.1(2)
F1 C23 S1 O3 63.4(2)
F2 C23 S1 O1 64.4(2)
F2 C23 S1 O2 -178.88(19)
F2 C23 S1 O3 -55.4(2)
F3 C23 S1 O1 -55.6(2)
F3 C23 S1 O2 61.1(2)
F3 C23 S1 O3 -175.4(2)
N1 C2 C3 C4 1.4(3)
N2 C6 N3 C8 121.6(3)
N2 C6 N3 N4 -64.3(3)
N3 C6 N2 C4 -111.4(3)
N3 C6 N2 N1 69.1(3)
N3 C8 C9 C10 -0.5(3)
N5 C13 C14 C15 0.1(3)
N6 C17 N7 C19 -119.5(3)
N6 C17 N7 N8 65.2(3)
N7 C17 N6 C15 126.7(3)
N7 C17 N6 N5 -64.8(3)
N7 C19 C20 C21 -0.6(3)
Zn1 N1 N2 C4 165.43(18)
Zn1 N1 N2 C6 -15.0(3)
Zn1 N5 N6 C15 -176.57(16)
Zn1 N5 N6 C17 12.8(3)
Zn1 O1 S1 C23 114.30(13)
Zn1 O1 S1 O2 4.22(16)
Zn1 O1 S1 O3 -132.57(12)
F4 C24 S2 O4 57.7(2)
F4 C24 S2 O5 -62.1(2)
F4 C24 S2 O6 177.77(19)
F5 C24 S2 O4 178.03(19)
F5 C24 S2 O5 58.2(2)
F5 C24 S2 O6 -61.9(2)
F6 C24 S2 O4 -62.2(2)
F6 C24 S2 O5 177.99(19)
F6 C24 S2 O6 57.9(2)
